data_2205934
loop_
_publ_author_name
'Bequeath, Danielle M.'
'Porter, Richard L.'
'Lufaso, Michael W.'
'Wagner, Timothy R.'
'Kusnic, Rachel L.'
'Zeller, Matthias'
'Curtin, Larry S.'

_publ_section_title
;
 1,12-Diferrocenyldodecane at 100K
;
_journal_issue 6
_journal_name_full 'Acta Crystallographica Section E'
_journal_page_first m1070
_journal_page_last m1072
_journal_paper_doi 10.1107/S160053680501367X
_journal_volume 61
_journal_year 2005
_chemical_formula_iupac '[Fe2 (C5 H5)2 (C22 H32)]'
_chemical_formula_sum 'C32 H42 Fe2'
_chemical_formula_weight 538.36
_chemical_name_systematic
;
1,12-Diferrocenyldodecane
;
_space_group_IT_number 14
_symmetry_cell_setting monoclinic
_symmetry_space_group_name_Hall '-P 2ybc'
_symmetry_space_group_name_H-M 'P 1 21/c 1'
_atom_sites_solution_hydrogens geom
_atom_sites_solution_primary direct
_atom_sites_solution_secondary difmap
_audit_creation_method SHELXL-97
_cell_angle_alpha 90.00
_cell_angle_beta 103.5970(10)
_cell_angle_gamma 90.00
_cell_formula_units_Z 2
_cell_length_a 16.0203(9)
_cell_length_b 7.5367(4)
_cell_length_c 11.1773(6)
_cell_measurement_reflns_used 6072
_cell_measurement_temperature 100(2)
_cell_measurement_theta_max 30.48
_cell_measurement_theta_min 2.70
_cell_volume 1311.73(12)
_computing_cell_refinement 'SAINT-Plus (Bruker, 2003)'
_computing_data_collection 'SMART (Bruker, 2002)'
_computing_data_reduction SAINT-Plus
_computing_molecular_graphics SHELXTL
_computing_publication_material SHELXTL
_computing_structure_refinement SHELXTL
_computing_structure_solution 'SHELXTL (Bruker, 2000)'
_diffrn_ambient_temperature 100(2)
_diffrn_measured_fraction_theta_full 0.999
_diffrn_measured_fraction_theta_max 0.999
_diffrn_measurement_device_type 'Bruker SMART APEX CCD'
_diffrn_measurement_method \w
_diffrn_radiation_monochromator graphite
_diffrn_radiation_source 'fine-focus sealed tube'
_diffrn_radiation_type MoK\a
_diffrn_radiation_wavelength 0.71073
_diffrn_reflns_av_R_equivalents 0.0176
_diffrn_reflns_av_sigmaI/netI 0.0163
_diffrn_reflns_limit_h_max 22
_diffrn_reflns_limit_h_min -22
_diffrn_reflns_limit_k_max 10
_diffrn_reflns_limit_k_min -10
_diffrn_reflns_limit_l_max 15
_diffrn_reflns_limit_l_min -15
_diffrn_reflns_number 15135
_diffrn_reflns_theta_full 30.48
_diffrn_reflns_theta_max 30.48
_diffrn_reflns_theta_min 2.62
_diffrn_standards_decay_% 0
_diffrn_standards_number 0
_exptl_absorpt_coefficient_mu 1.124
_exptl_absorpt_correction_T_max 0.75
_exptl_absorpt_correction_T_min 0.64419
_exptl_absorpt_correction_type multi-scan
_exptl_absorpt_process_details '(SADABS in SAINT-Plus; Bruker, 2003)'
_exptl_crystal_colour red
_exptl_crystal_density_diffrn 1.363
_exptl_crystal_density_method 'not measured'
_exptl_crystal_description block
_exptl_crystal_F_000 572
_exptl_crystal_size_max 0.47
_exptl_crystal_size_mid 0.29
_exptl_crystal_size_min 0.25
_refine_diff_density_max 0.446
_refine_diff_density_min -0.370
_refine_ls_extinction_method none
_refine_ls_goodness_of_fit_ref 1.073
_refine_ls_hydrogen_treatment constr
_refine_ls_matrix_type full
_refine_ls_number_parameters 154
_refine_ls_number_reflns 3988
_refine_ls_number_restraints 0
_refine_ls_restrained_S_all 1.073
_refine_ls_R_factor_all 0.0272
_refine_ls_R_factor_gt 0.0260
_refine_ls_shift/su_max 0.001
_refine_ls_shift/su_mean 0.000
_refine_ls_structure_factor_coef Fsqd
_refine_ls_weighting_details 'calc w = 1/[\s^2^(Fo^2^)+(0.0461P)^2^+0.3363P] where P = (Fo^2^+2Fc^2^)/3'
_refine_ls_weighting_scheme calc
_refine_ls_wR_factor_gt 0.0738
_refine_ls_wR_factor_ref 0.0748
_reflns_number_gt 3769
_reflns_number_total 3988
_reflns_threshold_expression I>2\s(I)
_cod_data_source_file fl6164.cif
_cod_data_source_block 1
_cod_depositor_comments
;
The following automatic conversions were performed:
'_symmetry_cell_setting' value 'Monoclinic' changed to 'monoclinic'
according to '/home/saulius/struct/CIF-dictionaries/cif_core.dic'
dictionary named 'cif_core.dic' version 2.4.1 from 2010-06-29.

Automatic conversion script
Id: cif_fix_enum 1527 2010-12-29 10:47:43Z saulius 

The following automatic conversions were performed:

'_symmetry_cell_setting' value 'Monoclinic' changed to 'monoclinic'
according to /home/saulius/struct/CIF-dictionaries/cif_core.dic
dictionary named 'cif_core.dic' version 2.4.1 from 2010-06-29.

Automatic conversion script
Id: cif_fix_values 1715 2011-07-08 13:25:40Z adriana 
;
_cod_original_sg_symbol_H-M 'P 21/c'
_cod_database_code 2205934
_cod_database_fobs_code 2205934

loop_
_symmetry_equiv_pos_as_xyz
'x, y, z'
'-x, y+1/2, -z+1/2'
'-x, -y, -z'
'x, -y-1/2, z-1/2'

loop_
_atom_site_label
_atom_site_fract_x
_atom_site_fract_y
_atom_site_fract_z
_atom_site_U_iso_or_equiv
_atom_site_adp_type
_atom_site_calc_flag
_atom_site_refinement_flags
_atom_site_occupancy
_atom_site_type_symbol
Fe1 0.150648(8) 0.456529(18) 0.201472(12) 0.01482(6) Uani d . 1 Fe
C15 0.47083(7) 0.47571(14) 0.82064(9) 0.01875(18) Uani d . 1 C
H15A 0.4867 0.3492 0.8170 0.022 Uiso calc R 1 H
H15B 0.5188 0.5479 0.8051 0.022 Uiso calc R 1 H
C10 0.27129(6) 0.56166(13) 0.25528(9) 0.01603(17) Uani d . 1 C
C13 0.40387(7) 0.47918(15) 0.59021(9) 0.01925(19) Uani d . 1 C
H13A 0.4164 0.3517 0.5819 0.023 Uiso calc R 1 H
H13B 0.4546 0.5474 0.5800 0.023 Uiso calc R 1 H
C11 0.34316(6) 0.50312(15) 0.35980(9) 0.01843(17) Uani d . 1 C
H11A 0.3958 0.5688 0.3551 0.022 Uiso calc R 1 H
H11B 0.3542 0.3755 0.3493 0.022 Uiso calc R 1 H
C12 0.32668(7) 0.53082(14) 0.48777(9) 0.01899(19) Uani d . 1 C
H12A 0.3126 0.6571 0.4975 0.023 Uiso calc R 1 H
H12B 0.2765 0.4589 0.4953 0.023 Uiso calc R 1 H
C14 0.39067(7) 0.51228(15) 0.71907(9) 0.01973(18) Uani d . 1 C
H14A 0.3434 0.4357 0.7321 0.024 Uiso calc R 1 H
H14B 0.3731 0.6373 0.7251 0.024 Uiso calc R 1 H
C9 0.20809(7) 0.69370(13) 0.25968(9) 0.01905(18) Uani d . 1 C
H9 0.2025 0.7604 0.3347 0.023 Uiso calc R 1 H
C16 0.45963(7) 0.51663(15) 0.94941(9) 0.01907(18) Uani d . 1 C
H16A 0.4124 0.4426 0.9656 0.023 Uiso calc R 1 H
H16B 0.4426 0.6425 0.9526 0.023 Uiso calc R 1 H
C6 0.25518(7) 0.49900(15) 0.13089(9) 0.01910(18) Uani d . 1 C
H6 0.2888 0.4055 0.0994 0.023 Uiso calc R 1 H
C7 0.18182(7) 0.59061(15) 0.06002(9) 0.02098(19) Uani d . 1 C
H7 0.1555 0.5728 -0.0296 0.025 Uiso calc R 1 H
C8 0.15281(7) 0.71108(14) 0.13960(10) 0.02141(19) Uani d . 1 C
H8 0.1023 0.7925 0.1159 0.026 Uiso calc R 1 H
C4 0.05170(7) 0.28888(15) 0.12628(10) 0.0237(2) Uani d . 1 C
H4 0.0224 0.2800 0.0370 0.028 Uiso calc R 1 H
C2 0.14696(9) 0.24562(18) 0.31325(12) 0.0354(3) Uani d . 1 C
H2 0.1960 0.2000 0.3786 0.043 Uiso calc R 1 H
C3 0.12559(8) 0.19140(15) 0.18762(13) 0.0290(2) Uani d . 1 C
H3 0.1570 0.1013 0.1493 0.035 Uiso calc R 1 H
C5 0.02764(7) 0.40330(18) 0.21393(11) 0.0273(2) Uani d . 1 C
H5 -0.0215 0.4888 0.1969 0.033 Uiso calc R 1 H
C1 0.08646(9) 0.3764(2) 0.32950(11) 0.0347(3) Uani d . 1 C
H1 0.0857 0.4391 0.4081 0.042 Uiso calc R 1 H

loop_
_atom_site_aniso_label
_atom_site_aniso_U_11
_atom_site_aniso_U_22
_atom_site_aniso_U_33
_atom_site_aniso_U_12
_atom_site_aniso_U_13
_atom_site_aniso_U_23
Fe1 0.01573(9) 0.01515(9) 0.01276(8) -0.00131(4) 0.00170(5) 0.00044(4)
C15 0.0205(4) 0.0223(5) 0.0124(4) 0.0036(3) 0.0016(3) -0.0006(3)
C10 0.0169(4) 0.0178(4) 0.0126(4) -0.0021(3) 0.0017(3) -0.0005(3)
C13 0.0195(4) 0.0241(5) 0.0123(4) 0.0046(3) 0.0000(3) -0.0010(3)
C11 0.0170(4) 0.0232(4) 0.0138(4) 0.0021(4) 0.0011(3) -0.0016(4)
C12 0.0168(4) 0.0262(5) 0.0126(4) 0.0017(3) 0.0005(3) -0.0009(3)
C14 0.0193(4) 0.0262(5) 0.0126(4) 0.0026(4) 0.0017(3) -0.0002(3)
C9 0.0219(4) 0.0158(4) 0.0173(4) -0.0007(3) 0.0003(3) -0.0020(3)
C16 0.0209(5) 0.0236(5) 0.0118(4) 0.0036(4) 0.0019(3) 0.0002(3)
C6 0.0200(4) 0.0247(4) 0.0129(4) -0.0025(4) 0.0044(3) -0.0011(4)
C7 0.0242(5) 0.0235(5) 0.0137(4) -0.0043(4) 0.0014(3) 0.0032(4)
C8 0.0239(5) 0.0161(4) 0.0205(4) -0.0003(3) -0.0023(4) 0.0025(3)
C4 0.0191(4) 0.0255(5) 0.0249(5) -0.0063(4) 0.0020(4) -0.0025(4)
C2 0.0329(6) 0.0331(6) 0.0335(6) -0.0139(5) -0.0059(5) 0.0180(5)
C3 0.0244(5) 0.0169(5) 0.0437(7) -0.0049(4) 0.0039(4) 0.0014(4)
C5 0.0199(5) 0.0331(6) 0.0308(6) -0.0048(4) 0.0097(4) -0.0032(5)
C1 0.0375(6) 0.0475(8) 0.0212(5) -0.0200(6) 0.0111(5) -0.0010(5)

loop_
_atom_type_symbol
_atom_type_description
_atom_type_scat_dispersion_real
_atom_type_scat_dispersion_imag
_atom_type_scat_source
C C 0.0033 0.0016 'International Tables Vol C Tables 4.2.6.8 and 6.1.1.4'
H H 0.0000 0.0000 'International Tables Vol C Tables 4.2.6.8 and 6.1.1.4'
Fe Fe 0.3463 0.8444 'International Tables Vol C Tables 4.2.6.8 and 6.1.1.4'

loop_
_geom_angle_atom_site_label_1
_geom_angle_atom_site_label_2
_geom_angle_atom_site_label_3
_geom_angle_site_symmetry_1
_geom_angle_site_symmetry_3
_geom_angle
C2 Fe1 C7 . . 156.12(6)
C2 Fe1 C3 . . 41.00(6)
C7 Fe1 C3 . . 120.54(5)
C2 Fe1 C6 . . 120.43(5)
C7 Fe1 C6 . . 41.15(4)
C3 Fe1 C6 . . 106.86(5)
C2 Fe1 C1 . . 40.94(6)
C7 Fe1 C1 . . 161.47(6)
C3 Fe1 C1 . . 68.91(6)
C6 Fe1 C1 . . 156.06(5)
C2 Fe1 C8 . . 161.55(6)
C7 Fe1 C8 . . 40.86(4)
C3 Fe1 C8 . . 156.14(5)
C6 Fe1 C8 . . 68.92(5)
C1 Fe1 C8 . . 124.54(6)
C2 Fe1 C10 . . 106.53(4)
C7 Fe1 C10 . . 69.41(4)
C3 Fe1 C10 . . 123.95(5)
C6 Fe1 C10 . . 41.11(4)
C1 Fe1 C10 . . 120.40(5)
C8 Fe1 C10 . . 69.23(4)
C2 Fe1 C9 . . 124.35(5)
C7 Fe1 C9 . . 68.83(4)
C3 Fe1 C9 . . 161.33(5)
C6 Fe1 C9 . . 68.69(4)
C1 Fe1 C9 . . 107.39(5)
C8 Fe1 C9 . . 40.94(4)
C10 Fe1 C9 . . 40.90(4)
C2 Fe1 C4 . . 68.76(5)
C7 Fe1 C4 . . 107.18(4)
C3 Fe1 C4 . . 40.83(5)
C6 Fe1 C4 . . 124.46(4)
C1 Fe1 C4 . . 68.65(5)
C8 Fe1 C4 . . 120.93(4)
C10 Fe1 C4 . . 161.36(4)
C9 Fe1 C4 . . 156.52(4)
C2 Fe1 C5 . . 68.73(5)
C7 Fe1 C5 . . 124.47(5)
C3 Fe1 C5 . . 68.74(5)
C6 Fe1 C5 . . 161.62(5)
C1 Fe1 C5 . . 40.75(5)
C8 Fe1 C5 . . 107.47(5)
C10 Fe1 C5 . . 156.13(4)
C9 Fe1 C5 . . 121.19(5)
C4 Fe1 C5 . . 40.72(5)
C16 C15 C14 . . 113.63(9)
C16 C15 H15A . . 108.8
C14 C15 H15A . . 108.8
C16 C15 H15B . . 108.8
C14 C15 H15B . . 108.8
H15A C15 H15B . . 107.7
C9 C10 C6 . . 107.19(9)
C9 C10 C11 . . 126.73(9)
C6 C10 C11 . . 126.05(9)
C9 C10 Fe1 . . 69.60(6)
C6 C10 Fe1 . . 69.19(6)
C11 C10 Fe1 . . 127.90(7)
C14 C13 C12 . . 113.53(9)
C14 C13 H13A . . 108.9
C12 C13 H13A . . 108.9
C14 C13 H13B . . 108.9
C12 C13 H13B . . 108.9
H13A C13 H13B . . 107.7
C10 C11 C12 . . 114.74(8)
C10 C11 H11A . . 108.6
C12 C11 H11A . . 108.6
C10 C11 H11B . . 108.6
C12 C11 H11B . . 108.6
H11A C11 H11B . . 107.6
C13 C12 C11 . . 112.31(8)
C13 C12 H12A . . 109.1
C11 C12 H12A . . 109.1
C13 C12 H12B . . 109.1
C11 C12 H12B . . 109.1
H12A C12 H12B . . 107.9
C13 C14 C15 . . 113.19(9)
C13 C14 H14A . . 108.9
C15 C14 H14A . . 108.9
C13 C14 H14B . . 108.9
C15 C14 H14B . . 108.9
H14A C14 H14B . . 107.8
C10 C9 C8 . . 108.61(9)
C10 C9 Fe1 . . 69.50(6)
C8 C9 Fe1 . . 69.41(6)
C10 C9 H9 . . 125.7
C8 C9 H9 . . 125.7
Fe1 C9 H9 . . 125.7
C15 C16 C16 . 3_667 113.55(11)
C15 C16 H16A . . 108.9
C16 C16 H16A 3_667 . 108.9
C15 C16 H16B . . 108.9
C16 C16 H16B 3_667 . 108.9
H16A C16 H16B . . 107.7
C7 C6 C10 . . 108.37(9)
C7 C6 Fe1 . . 69.35(6)
C10 C6 Fe1 . . 69.70(6)
C7 C6 H6 . . 125.8
C10 C6 H6 . . 125.8
Fe1 C6 H6 . . 125.8
C8 C7 C6 . . 107.95(9)
C8 C7 Fe1 . . 69.84(6)
C6 C7 Fe1 . . 69.51(6)
C8 C7 H7 . . 126.0
C6 C7 H7 . . 126.0
Fe1 C7 H7 . . 126.0
C7 C8 C9 . . 107.88(9)
C7 C8 Fe1 . . 69.30(6)
C9 C8 Fe1 . . 69.64(6)
C7 C8 H8 . . 126.1
C9 C8 H8 . . 126.1
Fe1 C8 H8 . . 126.1
C3 C4 C5 . . 108.04(10)
C3 C4 Fe1 . . 69.21(6)
C5 C4 Fe1 . . 69.67(6)
C3 C4 H4 . . 126.0
C5 C4 H4 . . 126.0
Fe1 C4 H4 . . 126.0
C1 C2 C3 . . 108.13(11)
C1 C2 Fe1 . . 69.86(7)
C3 C2 Fe1 . . 69.71(7)
C1 C2 H2 . . 125.9
C3 C2 H2 . . 125.9
Fe1 C2 H2 . . 125.9
C4 C3 C2 . . 107.85(11)
C4 C3 Fe1 . . 69.96(6)
C2 C3 Fe1 . . 69.29(7)
C4 C3 H3 . . 126.1
C2 C3 H3 . . 126.1
Fe1 C3 H3 . . 126.1
C1 C5 C4 . . 108.03(11)
C1 C5 Fe1 . . 69.34(7)
C4 C5 Fe1 . . 69.61(6)
C1 C5 H5 . . 126.0
C4 C5 H5 . . 126.0
Fe1 C5 H5 . . 126.0
C5 C1 C2 . . 107.95(11)
C5 C1 Fe1 . . 69.91(6)
C2 C1 Fe1 . . 69.20(7)
C5 C1 H1 . . 126.0
C2 C1 H1 . . 126.0
Fe1 C1 H1 . . 126.0

loop_
_geom_bond_atom_site_label_1
_geom_bond_atom_site_label_2
_geom_bond_site_symmetry_2
_geom_bond_distance
Fe1 C2 . 2.0312(11)
Fe1 C7 . 2.0351(10)
Fe1 C3 . 2.0368(11)
Fe1 C6 . 2.0373(10)
Fe1 C1 . 2.0401(12)
Fe1 C8 . 2.0424(10)
Fe1 C10 . 2.0441(10)
Fe1 C9 . 2.0454(10)
Fe1 C4 . 2.0468(10)
Fe1 C5 . 2.0476(11)
C15 C16 . 1.5232(14)
C15 C14 . 1.5260(14)
C15 H15A . 0.9900
C15 H15B . 0.9900
C10 C9 . 1.4287(14)
C10 C6 . 1.4331(13)
C10 C11 . 1.5009(14)
C13 C14 . 1.5248(14)
C13 C12 . 1.5252(14)
C13 H13A . 0.9900
C13 H13B . 0.9900
C11 C12 . 1.5287(14)
C11 H11A . 0.9900
C11 H11B . 0.9900
C12 H12A . 0.9900
C12 H12B . 0.9900
C14 H14A . 0.9900
C14 H14B . 0.9900
C9 C8 . 1.4297(14)
C9 H9 . 1.0000
C16 C16 3_667 1.525(2)
C16 H16A . 0.9900
C16 H16B . 0.9900
C6 C7 . 1.4310(15)
C6 H6 . 1.0000
C7 C8 . 1.4234(16)
C7 H7 . 1.0000
C8 H8 . 1.0000
C4 C3 . 1.4246(17)
C4 C5 . 1.4247(16)
C4 H4 . 1.0000
C2 C1 . 1.424(2)
C2 C3 . 1.4248(19)
C2 H2 . 1.0000
C3 H3 . 1.0000
C5 C1 . 1.4232(18)
C5 H5 . 1.0000
C1 H1 . 1.0000
